data_7703185
loop_
_publ_author_name
'\<Skoch, Karel'
'Vos\'ahlo, Petr'
'C\'isa\<rov\'a, Ivana'
'\<St\<epni\<cka, Petr'

_publ_section_title
;
 Synthesis and characterisation of Pd(ii) and Au(i) complexes with
 mesoionic carbene ligands bearing phosphinoferrocene substituents and
 isomeric carbene moieites.
;
_journal_issue 4
_journal_name_full 'Dalton transactions (Cambridge, England : 2003)'
_journal_page_first 1011
_journal_page_last 1021
_journal_paper_doi 10.1039/c9dt04521j
_journal_volume 49
_journal_year 2020
_chemical_formula_moiety 'C32 H28 Cl2 Fe N3 P Pd, C H2 Cl2'
_chemical_formula_sum 'C33 H30 Cl4 Fe N3 P Pd'
_chemical_formula_weight 803.62
_space_group_crystal_system monoclinic
_space_group_IT_number 14
_space_group_name_Hall '-P 2yn'
_space_group_name_H-M_alt 'P 1 21/n 1'
_atom_sites_solution_hydrogens geom
_atom_sites_solution_primary direct
_atom_sites_solution_secondary difmap
_audit_creation_method SHELXL-2017/1
_audit_update_record
;
2019-11-22 deposited with the CCDC.	2020-01-02 downloaded from the CCDC.
;
_cell_angle_alpha 90
_cell_angle_beta 108.503(2)
_cell_angle_gamma 90
_cell_formula_units_Z 8
_cell_length_a 17.8679(6)
_cell_length_b 18.4029(7)
_cell_length_c 20.6479(8)
_cell_measurement_reflns_used 9749
_cell_measurement_temperature 120(2)
_cell_measurement_theta_max 27.50
_cell_measurement_theta_min 2.33
_cell_volume 6438.5(4)
_computing_cell_refinement 'SAINT V8.38A (Bruker AXS Inc., 2017)'
_computing_data_collection 'Bruker Instrument Service vV6.2.6'
_computing_data_reduction 'SAINT V8.38A (Bruker AXS Inc., 2017)'
_computing_molecular_graphics 'PLATON (Spek, 2017)'
_computing_publication_material 'PLATON (Spek, 2017)'
_computing_structure_refinement 'SHELXL-2017/1 (Sheldrick, 2017)'
_computing_structure_solution 'SHELXT 2014/5 (Sheldrick, 2014)'
_diffrn_ambient_temperature 120(2)
_diffrn_measured_fraction_theta_full 0.999
_diffrn_measured_fraction_theta_max 0.999
_diffrn_measurement_device_type 'Bruker D8 VENTURE Kappa Duo PHOTON 100 CMOS'
_diffrn_measurement_method '\f and \w scans'
_diffrn_radiation_monochromator 'Quazar Mo multilayer optic'
_diffrn_radiation_source 'I\mS micro-focus sealed tube'
_diffrn_radiation_type MoK\a
_diffrn_radiation_wavelength 0.71073
_diffrn_reflns_av_R_equivalents 0.0404
_diffrn_reflns_av_unetI/netI 0.0343
_diffrn_reflns_Laue_measured_fraction_full 0.999
_diffrn_reflns_Laue_measured_fraction_max 0.999
_diffrn_reflns_limit_h_max 23
_diffrn_reflns_limit_h_min -23
_diffrn_reflns_limit_k_max 23
_diffrn_reflns_limit_k_min -21
_diffrn_reflns_limit_l_max 26
_diffrn_reflns_limit_l_min -26
_diffrn_reflns_number 72846
_diffrn_reflns_point_group_measured_fraction_full 0.999
_diffrn_reflns_point_group_measured_fraction_max 0.999
_diffrn_reflns_theta_full 25.242
_diffrn_reflns_theta_max 27.498
_diffrn_reflns_theta_min 2.132
_exptl_absorpt_coefficient_mu 1.420
_exptl_absorpt_correction_T_max 0.90
_exptl_absorpt_correction_T_min 0.80
_exptl_absorpt_correction_type numerical
_exptl_absorpt_process_details 'SADABS-2016/2 - Bruker AXS'
_exptl_crystal_colour orange
_exptl_crystal_density_diffrn 1.658
_exptl_crystal_description prism
_exptl_crystal_F_000 3232
_exptl_crystal_size_max 0.25
_exptl_crystal_size_mid 0.14
_exptl_crystal_size_min 0.08
_refine_diff_density_max 1.136
_refine_diff_density_min -1.074
_refine_diff_density_rms 0.087
_refine_ls_extinction_method none
_refine_ls_goodness_of_fit_ref 1.024
_refine_ls_hydrogen_treatment constr
_refine_ls_matrix_type full
_refine_ls_number_parameters 777
_refine_ls_number_reflns 14772
_refine_ls_number_restraints 0
_refine_ls_restrained_S_all 1.024
_refine_ls_R_factor_all 0.0491
_refine_ls_R_factor_gt 0.0314
_refine_ls_shift/su_max 0.002
_refine_ls_shift/su_mean 0.000
_refine_ls_structure_factor_coef Fsqd
_refine_ls_weighting_details 'w=1/[\s^2^(Fo^2^)+(0.0228P)^2^+9.7830P] where P=(Fo^2^+2Fc^2^)/3'
_refine_ls_weighting_scheme calc
_refine_ls_wR_factor_gt 0.0648
_refine_ls_wR_factor_ref 0.0708
_reflns_Friedel_coverage 0.000
_reflns_number_gt 11606
_reflns_number_total 14772
_reflns_threshold_expression 'I > 2\s(I)'
_cod_data_source_file c9dt04521j2.cif
_cod_data_source_block ks654
_cod_depositor_comments 'Adding full bibliography for 7703178--7703193.cif.'
_cod_original_sg_symbol_H-M 'P 21/n'
_cod_database_code 7703185
_shelx_shelxl_version_number 2017/1
_shelx_space_group_comment
;
The symmetry employed for this shelxl refinement is uniquely defined
by the following loop, which should always be used as a source of
symmetry information in preference to the above space-group names.
They are only intended as comments.
;
_shelx_estimated_absorpt_t_min 0.718
_shelx_estimated_absorpt_t_max 0.895

loop_
_space_group_symop_operation_xyz
'x, y, z'
'-x+1/2, y+1/2, -z+1/2'
'-x, -y, -z'
'x-1/2, -y-1/2, z-1/2'

loop_
_atom_site_label
_atom_site_type_symbol
_atom_site_fract_x
_atom_site_fract_y
_atom_site_fract_z
_atom_site_U_iso_or_equiv
_atom_site_adp_type
_atom_site_occupancy
_atom_site_site_symmetry_order
_atom_site_calc_flag
_atom_site_refinement_flags_posn
_atom_site_refinement_flags_adp
Pd1 Pd 0.16769(2) 0.21682(2) 0.60081(2) 0.01027(5) Uani 1 1 d . .
Fe1 Fe -0.03289(2) 0.23312(2) 0.63141(2) 0.01223(8) Uani 1 1 d . .
P1 P 0.12517(4) 0.32796(3) 0.61746(3) 0.01063(13) Uani 1 1 d . .
Cl11 Cl 0.19828(4) 0.09329(3) 0.59277(3) 0.01945(14) Uani 1 1 d . .
Cl12 Cl 0.14638(4) 0.23437(4) 0.48300(3) 0.02224(14) Uani 1 1 d . .
N11 N 0.13019(12) 0.17947(11) 0.72818(10) 0.0135(4) Uani 1 1 d . .
N12 N 0.15691(12) 0.17375(12) 0.79647(11) 0.0187(5) Uani 1 1 d . .
N13 N 0.23234(12) 0.19098(12) 0.81101(11) 0.0175(5) Uani 1 1 d . .
C14 C 0.25330(15) 0.20716(13) 0.75473(12) 0.0135(5) Uani 1 1 d . .
C15 C 0.18591(14) 0.20014(13) 0.69908(12) 0.0122(5) Uani 1 1 d . .
C111 C 0.04812(14) 0.16703(13) 0.69665(13) 0.0146(5) Uani 1 1 d . .
C112 C 0.01432(15) 0.13062(13) 0.63351(14) 0.0172(5) Uani 1 1 d . .
H112 H 0.041055 0.112648 0.603717 0.021 Uiso 1 1 calc R U
C113 C -0.06796(15) 0.12666(14) 0.62415(15) 0.0209(6) Uani 1 1 d . .
H113 H -0.106361 0.105084 0.586149 0.025 Uiso 1 1 calc R U
C114 C -0.08364(15) 0.15983(14) 0.68021(14) 0.0194(6) Uani 1 1 d . .
H114 H -0.134006 0.164053 0.686233 0.023 Uiso 1 1 calc R U
C115 C -0.01142(15) 0.18574(14) 0.72595(14) 0.0171(5) Uani 1 1 d . .
H115 H -0.004222 0.210618 0.767800 0.020 Uiso 1 1 calc R U
C116 C 0.02047(14) 0.31970(13) 0.60161(13) 0.0131(5) Uani 1 1 d . .
C117 C -0.02846(15) 0.28075(14) 0.54341(13) 0.0179(5) Uani 1 1 d . .
H117 H -0.011516 0.258069 0.509136 0.021 Uiso 1 1 calc R U
C118 C -0.10708(15) 0.28219(15) 0.54624(14) 0.0218(6) Uani 1 1 d . .
H118 H -0.151793 0.260497 0.514041 0.026 Uiso 1 1 calc R U
C119 C -0.10733(15) 0.32140(14) 0.60513(14) 0.0193(6) Uani 1 1 d . .
H119 H -0.152213 0.330390 0.619182 0.023 Uiso 1 1 calc R U
C120 C -0.02936(14) 0.34497(13) 0.63960(14) 0.0160(5) Uani 1 1 d . .
H120 H -0.012898 0.372597 0.680563 0.019 Uiso 1 1 calc R U
C121 C 0.13815(14) 0.40229(13) 0.56415(12) 0.0119(5) Uani 1 1 d . .
C122 C 0.20021(14) 0.40218(14) 0.53691(12) 0.0149(5) Uani 1 1 d . .
H122 H 0.231237 0.359686 0.539610 0.018 Uiso 1 1 calc R U
C123 C 0.21651(16) 0.46430(15) 0.50587(13) 0.0193(6) Uani 1 1 d . .
H123 H 0.259099 0.464375 0.487643 0.023 Uiso 1 1 calc R U
C124 C 0.17115(16) 0.52623(15) 0.50127(14) 0.0202(6) Uani 1 1 d . .
H124 H 0.182922 0.568806 0.480347 0.024 Uiso 1 1 calc R U
C125 C 0.10853(15) 0.52599(14) 0.52723(14) 0.0191(6) Uani 1 1 d . .
H125 H 0.076798 0.568211 0.523323 0.023 Uiso 1 1 calc R U
C126 C 0.09201(14) 0.46442(14) 0.55888(13) 0.0151(5) Uani 1 1 d . .
H126 H 0.049291 0.464560 0.576948 0.018 Uiso 1 1 calc R U
C127 C 0.16742(14) 0.36728(13) 0.70250(13) 0.0136(5) Uani 1 1 d . .
C128 C 0.14289(15) 0.34689(14) 0.75778(13) 0.0165(5) Uani 1 1 d . .
H128 H 0.100065 0.314023 0.750897 0.020 Uiso 1 1 calc R U
C129 C 0.18056(16) 0.37425(15) 0.82275(14) 0.0217(6) Uani 1 1 d . .
H129 H 0.163646 0.359933 0.860075 0.026 Uiso 1 1 calc R U
C130 C 0.24298(17) 0.42255(16) 0.83297(14) 0.0250(6) Uani 1 1 d . .
H130 H 0.268786 0.441308 0.877328 0.030 Uiso 1 1 calc R U
C131 C 0.26758(16) 0.44336(16) 0.77859(15) 0.0242(6) Uani 1 1 d . .
H131 H 0.310204 0.476500 0.785740 0.029 Uiso 1 1 calc R U
C132 C 0.23038(15) 0.41613(14) 0.71372(14) 0.0178(5) Uani 1 1 d . .
H132 H 0.247682 0.430676 0.676671 0.021 Uiso 1 1 calc R U
C133 C 0.28171(17) 0.19263(18) 0.88267(14) 0.0284(7) Uani 1 1 d . .
H13A H 0.248100 0.190463 0.912018 0.043 Uiso 1 1 calc R U
H13B H 0.312545 0.237678 0.891777 0.043 Uiso 1 1 calc R U
H13C H 0.317570 0.150846 0.892234 0.043 Uiso 1 1 calc R U
C134 C 0.33491(14) 0.22931(14) 0.75877(13) 0.0159(5) Uani 1 1 d . .
H13D H 0.349527 0.273518 0.787342 0.019 Uiso 1 1 calc R U
H13E H 0.335940 0.241620 0.712391 0.019 Uiso 1 1 calc R U
C135 C 0.39536(14) 0.17039(14) 0.78857(13) 0.0148(5) Uani 1 1 d . .
C136 C 0.38313(15) 0.10046(14) 0.76134(13) 0.0169(5) Uani 1 1 d . .
H136 H 0.337196 0.089996 0.724052 0.020 Uiso 1 1 calc R U
C137 C 0.43794(15) 0.04603(15) 0.78858(14) 0.0208(6) Uani 1 1 d . .
H137 H 0.429458 -0.001510 0.769720 0.025 Uiso 1 1 calc R U
C138 C 0.50486(16) 0.06074(16) 0.84308(15) 0.0241(6) Uani 1 1 d . .
H138 H 0.542513 0.023488 0.861140 0.029 Uiso 1 1 calc R U
C139 C 0.51700(15) 0.12978(16) 0.87135(14) 0.0229(6) Uani 1 1 d . .
H139 H 0.562269 0.139569 0.909488 0.027 Uiso 1 1 calc R U
C140 C 0.46269(15) 0.18473(15) 0.84371(13) 0.0190(6) Uani 1 1 d . .
H140 H 0.471576 0.232274 0.862522 0.023 Uiso 1 1 calc R U
Pd2 Pd 0.66631(2) 0.28974(2) 0.59194(2) 0.01117(5) Uani 1 1 d . .
Fe2 Fe 0.46057(2) 0.26942(2) 0.60886(2) 0.01357(8) Uani 1 1 d . .
P2 P 0.62993(4) 0.17864(3) 0.61539(3) 0.01128(13) Uani 1 1 d . .
Cl21 Cl 0.69251(4) 0.41318(3) 0.57645(4) 0.02127(14) Uani 1 1 d . .
Cl22 Cl 0.65091(4) 0.25984(4) 0.47735(3) 0.02133(14) Uani 1 1 d . .
N21 N 0.61195(12) 0.34311(12) 0.70503(11) 0.0164(5) Uani 1 1 d . .
N22 N 0.63035(13) 0.35985(14) 0.77139(12) 0.0245(5) Uani 1 1 d . .
N23 N 0.70633(13) 0.34419(13) 0.79509(11) 0.0233(5) Uani 1 1 d . .
C24 C 0.73606(15) 0.31842(14) 0.74639(13) 0.0175(5) Uani 1 1 d . .
C25 C 0.67371(14) 0.31755(13) 0.68590(13) 0.0138(5) Uani 1 1 d . .
C211 C 0.53068(15) 0.34868(14) 0.66562(14) 0.0165(5) Uani 1 1 d . .
C212 C 0.50002(15) 0.37254(14) 0.59674(14) 0.0193(6) Uani 1 1 d . .
H212 H 0.529171 0.386440 0.567449 0.023 Uiso 1 1 calc R U
C213 C 0.41649(15) 0.37123(14) 0.58088(15) 0.0208(6) Uani 1 1 d . .
H213 H 0.379456 0.383842 0.538050 0.025 Uiso 1 1 calc R U
C214 C 0.39735(15) 0.34808(14) 0.63928(14) 0.0194(6) Uani 1 1 d . .
H214 H 0.345594 0.343244 0.642233 0.023 Uiso 1 1 calc R U
C215 C 0.46837(15) 0.33341(14) 0.69235(14) 0.0179(5) Uani 1 1 d . .
H215 H 0.473358 0.316657 0.737040 0.021 Uiso 1 1 calc R U
C216 C 0.52445(14) 0.18136(13) 0.59558(13) 0.0147(5) Uani 1 1 d . .
C217 C 0.47513(15) 0.20902(14) 0.53124(14) 0.0190(6) Uani 1 1 d . .
H217 H 0.492372 0.226998 0.495232 0.023 Uiso 1 1 calc R U
C218 C 0.39560(15) 0.20457(15) 0.53127(15) 0.0245(6) Uani 1 1 d . .
H218 H 0.350417 0.218823 0.494758 0.029 Uiso 1 1 calc R U
C219 C 0.39472(16) 0.17544(15) 0.59457(16) 0.0239(6) Uani 1 1 d . .
H219 H 0.349155 0.167249 0.607853 0.029 Uiso 1 1 calc R U
C220 C 0.47413(15) 0.16059(13) 0.63478(15) 0.0177(5) Uani 1 1 d . .
H220 H 0.490879 0.140552 0.679489 0.021 Uiso 1 1 calc R U
C221 C 0.64875(14) 0.10319(13) 0.56594(12) 0.0126(5) Uani 1 1 d . .
C222 C 0.71574(15) 0.10346(14) 0.54489(13) 0.0164(5) Uani 1 1 d . .
H222 H 0.749229 0.144843 0.552889 0.020 Uiso 1 1 calc R U
C223 C 0.73307(15) 0.04283(15) 0.51218(13) 0.0188(6) Uani 1 1 d . .
H223 H 0.779047 0.042517 0.498470 0.023 Uiso 1 1 calc R U
C224 C 0.68365(15) -0.01728(15) 0.49941(13) 0.0193(6) Uani 1 1 d . .
H224 H 0.695261 -0.058340 0.476392 0.023 Uiso 1 1 calc R U
C225 C 0.61729(15) -0.01715(14) 0.52038(13) 0.0181(6) Uani 1 1 d . .
H225 H 0.583579 -0.058392 0.511886 0.022 Uiso 1 1 calc R U
C226 C 0.59979(14) 0.04251(14) 0.55355(13) 0.0154(5) Uani 1 1 d . .
H226 H 0.554275 0.042105 0.567921 0.018 Uiso 1 1 calc R U
C227 C 0.67163(15) 0.14561(14) 0.70293(13) 0.0157(5) Uani 1 1 d . .
C228 C 0.64797(16) 0.17322(15) 0.75652(14) 0.0213(6) Uani 1 1 d . .
H228 H 0.605985 0.207330 0.747311 0.026 Uiso 1 1 calc R U
C229 C 0.68609(18) 0.15066(18) 0.82369(15) 0.0306(7) Uani 1 1 d . .
H229 H 0.670080 0.169605 0.860023 0.037 Uiso 1 1 calc R U
C230 C 0.74691(18) 0.10091(19) 0.83714(16) 0.0349(8) Uani 1 1 d . .
H230 H 0.772945 0.086038 0.882824 0.042 Uiso 1 1 calc R U
C231 C 0.77005(17) 0.07271(17) 0.78476(15) 0.0292(7) Uani 1 1 d . .
H231 H 0.811544 0.038047 0.794398 0.035 Uiso 1 1 calc R U
C232 C 0.73305(15) 0.09469(15) 0.71793(14) 0.0205(6) Uani 1 1 d . .
H232 H 0.749482 0.075062 0.682085 0.025 Uiso 1 1 calc R U
C233 C 0.74672(19) 0.3543(2) 0.86815(15) 0.0413(9) Uani 1 1 d . .
H23A H 0.784223 0.394626 0.874861 0.062 Uiso 1 1 calc R U
H23B H 0.775171 0.309709 0.887335 0.062 Uiso 1 1 calc R U
H23C H 0.707834 0.365282 0.891212 0.062 Uiso 1 1 calc R U
C234 C 0.81836(15) 0.29190(14) 0.76131(13) 0.0184(6) Uani 1 1 d . .
H23D H 0.824700 0.272409 0.718669 0.022 Uiso 1 1 calc R U
H23E H 0.827076 0.251317 0.794353 0.022 Uiso 1 1 calc R U
C235 C 0.88127(14) 0.34915(14) 0.79003(13) 0.0160(5) Uani 1 1 d . .
C236 C 0.87357(15) 0.41807(14) 0.76045(13) 0.0173(5) Uani 1 1 d . .
H236 H 0.828512 0.429375 0.722610 0.021 Uiso 1 1 calc R U
C237 C 0.93166(15) 0.47019(15) 0.78622(14) 0.0203(6) Uani 1 1 d . .
H237 H 0.926077 0.517205 0.766245 0.024 Uiso 1 1 calc R U
C238 C 0.99786(16) 0.45361(16) 0.84115(14) 0.0228(6) Uani 1 1 d . .
H238 H 1.037881 0.489106 0.858288 0.027 Uiso 1 1 calc R U
C239 C 1.00572(15) 0.38559(16) 0.87098(14) 0.0220(6) Uani 1 1 d . .
H239 H 1.050750 0.374575 0.908936 0.026 Uiso 1 1 calc R U
C240 C 0.94777(15) 0.33343(15) 0.84544(13) 0.0190(6) Uani 1 1 d . .
H240 H 0.953478 0.286648 0.865879 0.023 Uiso 1 1 calc R U
C1S C 0.0549(2) 0.0816(2) 0.8957(2) 0.0564(11) Uani 1 1 d . .
H1S1 H 0.088691 0.123828 0.894248 0.068 Uiso 1 1 calc R U
H1S2 H 0.083466 0.051407 0.935564 0.068 Uiso 1 1 calc R U
Cl1S Cl -0.03519(7) 0.11318(8) 0.90602(7) 0.0817(4) Uani 1 1 d . .
Cl2S Cl 0.03840(9) 0.03069(5) 0.82128(5) 0.0791(4) Uani 1 1 d . .
C2S C 0.5266(2) 0.4253(2) 0.9386(2) 0.0508(10) Uani 1 1 d . .
H2S1 H 0.539923 0.473407 0.960852 0.061 Uiso 1 1 calc R U
H2S2 H 0.569962 0.391350 0.961222 0.061 Uiso 1 1 calc R U
Cl3S Cl 0.51826(10) 0.43280(7) 0.85332(7) 0.0929(5) Uani 1 1 d . .
Cl4S Cl 0.43768(6) 0.39351(6) 0.94931(5) 0.0554(3) Uani 1 1 d . .

loop_
_atom_site_aniso_label
_atom_site_aniso_U_11
_atom_site_aniso_U_22
_atom_site_aniso_U_33
_atom_site_aniso_U_23
_atom_site_aniso_U_13
_atom_site_aniso_U_12
Pd1 0.01128(9) 0.01040(9) 0.01015(9) 0.00066(7) 0.00483(7) 0.00167(7)
Fe1 0.00951(17) 0.01242(18) 0.01475(18) 0.00279(14) 0.00385(13) 0.00010(14)
P1 0.0110(3) 0.0105(3) 0.0115(3) 0.0011(2) 0.0052(2) 0.0004(2)
Cl11 0.0236(3) 0.0132(3) 0.0239(3) -0.0005(2) 0.0109(3) 0.0055(2)
Cl12 0.0362(4) 0.0205(3) 0.0121(3) 0.0001(2) 0.0107(3) 0.0010(3)
N11 0.0138(10) 0.0145(11) 0.0131(10) 0.0037(8) 0.0055(8) 0.0039(8)
N12 0.0172(11) 0.0255(13) 0.0137(11) 0.0060(9) 0.0052(9) 0.0068(9)
N13 0.0153(11) 0.0246(12) 0.0127(11) 0.0026(9) 0.0045(9) 0.0054(9)
C14 0.0157(12) 0.0137(12) 0.0139(12) 0.0020(10) 0.0085(10) 0.0045(10)
C15 0.0153(12) 0.0087(11) 0.0153(12) 0.0014(9) 0.0086(10) 0.0026(9)
C111 0.0133(12) 0.0126(12) 0.0188(13) 0.0070(10) 0.0066(10) 0.0012(10)
C112 0.0158(13) 0.0100(12) 0.0269(15) 0.0003(10) 0.0083(11) 0.0020(10)
C113 0.0167(13) 0.0150(13) 0.0311(16) 0.0003(11) 0.0076(11) -0.0031(11)
C114 0.0151(13) 0.0146(13) 0.0316(15) 0.0076(11) 0.0121(11) 0.0002(10)
C115 0.0188(13) 0.0145(13) 0.0203(13) 0.0078(10) 0.0096(11) 0.0040(10)
C116 0.0122(12) 0.0115(12) 0.0165(12) 0.0054(10) 0.0058(10) 0.0012(9)
C117 0.0167(13) 0.0228(14) 0.0128(12) 0.0051(10) 0.0028(10) -0.0001(11)
C118 0.0132(12) 0.0288(16) 0.0184(14) 0.0103(11) -0.0023(10) -0.0006(11)
C119 0.0151(13) 0.0204(14) 0.0248(14) 0.0112(11) 0.0097(11) 0.0037(11)
C120 0.0155(12) 0.0119(12) 0.0232(14) 0.0050(10) 0.0100(10) 0.0033(10)
C121 0.0125(12) 0.0121(12) 0.0109(12) 0.0018(9) 0.0034(9) -0.0011(9)
C122 0.0140(12) 0.0165(13) 0.0148(12) 0.0010(10) 0.0056(10) 0.0024(10)
C123 0.0191(13) 0.0232(15) 0.0191(14) 0.0027(11) 0.0110(11) -0.0020(11)
C124 0.0220(14) 0.0175(14) 0.0210(14) 0.0083(11) 0.0066(11) -0.0001(11)
C125 0.0175(13) 0.0141(13) 0.0253(15) 0.0044(11) 0.0063(11) 0.0042(10)
C126 0.0124(12) 0.0168(13) 0.0173(13) 0.0017(10) 0.0063(10) 0.0004(10)
C127 0.0147(12) 0.0111(12) 0.0156(12) 0.0003(10) 0.0057(10) 0.0043(10)
C128 0.0196(13) 0.0134(13) 0.0172(13) -0.0009(10) 0.0070(10) 0.0004(10)
C129 0.0292(15) 0.0230(15) 0.0142(13) -0.0014(11) 0.0086(11) 0.0053(12)
C130 0.0280(15) 0.0283(16) 0.0161(14) -0.0087(11) 0.0032(12) 0.0010(12)
C131 0.0209(14) 0.0237(15) 0.0263(15) -0.0067(12) 0.0051(12) -0.0047(12)
C132 0.0175(13) 0.0182(13) 0.0187(13) -0.0017(10) 0.0070(11) -0.0008(10)
C133 0.0208(14) 0.050(2) 0.0128(13) 0.0043(13) 0.0038(11) 0.0065(14)
C134 0.0141(12) 0.0160(13) 0.0174(13) 0.0000(10) 0.0048(10) 0.0011(10)
C135 0.0114(12) 0.0191(13) 0.0165(13) 0.0021(10) 0.0080(10) 0.0015(10)
C136 0.0140(12) 0.0208(14) 0.0166(13) 0.0000(10) 0.0057(10) -0.0007(10)
C137 0.0207(14) 0.0185(14) 0.0278(15) 0.0017(11) 0.0142(12) -0.0005(11)
C138 0.0172(13) 0.0290(16) 0.0292(16) 0.0114(12) 0.0116(12) 0.0068(12)
C139 0.0122(13) 0.0359(17) 0.0186(14) 0.0038(12) 0.0021(10) 0.0027(12)
C140 0.0165(13) 0.0232(14) 0.0170(13) -0.0046(11) 0.0048(10) -0.0018(11)
Pd2 0.01140(9) 0.01154(10) 0.01184(9) -0.00054(7) 0.00547(7) -0.00210(7)
Fe2 0.01016(17) 0.01265(18) 0.01784(19) -0.00478(14) 0.00436(14) -0.00080(14)
P2 0.0110(3) 0.0111(3) 0.0128(3) -0.0011(2) 0.0054(2) -0.0015(2)
Cl21 0.0233(3) 0.0149(3) 0.0286(4) 0.0023(3) 0.0124(3) -0.0053(3)
Cl22 0.0304(4) 0.0221(3) 0.0143(3) 0.0007(2) 0.0110(3) 0.0001(3)
N21 0.0145(11) 0.0176(11) 0.0180(11) -0.0084(9) 0.0065(9) -0.0055(9)
N22 0.0178(12) 0.0357(14) 0.0214(12) -0.0143(10) 0.0079(10) -0.0093(10)
N23 0.0185(12) 0.0350(14) 0.0164(12) -0.0097(10) 0.0054(9) -0.0087(10)
C24 0.0163(13) 0.0196(14) 0.0172(13) -0.0037(10) 0.0063(10) -0.0071(11)
C25 0.0127(12) 0.0121(12) 0.0188(13) -0.0018(10) 0.0079(10) -0.0044(10)
C211 0.0151(12) 0.0140(13) 0.0225(14) -0.0072(10) 0.0090(10) -0.0034(10)
C212 0.0202(14) 0.0165(13) 0.0239(14) -0.0003(11) 0.0109(11) 0.0002(11)
C213 0.0180(13) 0.0150(13) 0.0284(15) -0.0032(11) 0.0059(11) 0.0025(11)
C214 0.0145(13) 0.0158(13) 0.0293(15) -0.0065(11) 0.0087(11) -0.0001(10)
C215 0.0175(13) 0.0174(13) 0.0213(14) -0.0088(11) 0.0097(11) -0.0039(11)
C216 0.0129(12) 0.0128(12) 0.0187(13) -0.0041(10) 0.0056(10) -0.0014(10)
C217 0.0168(13) 0.0198(14) 0.0192(13) -0.0080(11) 0.0043(10) 0.0004(11)
C218 0.0131(13) 0.0262(15) 0.0302(16) -0.0164(12) 0.0011(11) -0.0006(11)
C219 0.0154(13) 0.0182(14) 0.0416(18) -0.0158(12) 0.0139(12) -0.0091(11)
C220 0.0176(13) 0.0094(12) 0.0299(15) -0.0048(11) 0.0131(11) -0.0042(10)
C221 0.0120(12) 0.0128(12) 0.0127(12) -0.0003(9) 0.0034(9) 0.0010(10)
C222 0.0147(12) 0.0181(13) 0.0172(13) -0.0014(10) 0.0060(10) -0.0023(10)
C223 0.0162(13) 0.0254(15) 0.0179(13) -0.0004(11) 0.0096(10) 0.0033(11)
C224 0.0221(14) 0.0189(14) 0.0159(13) -0.0054(10) 0.0048(11) 0.0046(11)
C225 0.0166(13) 0.0136(13) 0.0209(14) -0.0016(10) 0.0016(11) -0.0021(10)
C226 0.0121(12) 0.0160(13) 0.0178(13) -0.0003(10) 0.0043(10) 0.0006(10)
C227 0.0172(13) 0.0153(13) 0.0149(13) 0.0020(10) 0.0056(10) -0.0070(10)
C228 0.0227(14) 0.0228(15) 0.0200(14) -0.0001(11) 0.0092(11) -0.0051(11)
C229 0.0327(17) 0.0430(19) 0.0187(15) -0.0021(13) 0.0120(13) -0.0119(15)
C230 0.0305(17) 0.049(2) 0.0198(15) 0.0124(14) 0.0008(13) -0.0073(15)
C231 0.0241(15) 0.0329(17) 0.0270(16) 0.0121(13) 0.0032(12) 0.0006(13)
C232 0.0178(13) 0.0206(14) 0.0217(14) 0.0022(11) 0.0044(11) -0.0047(11)
C233 0.0286(17) 0.078(3) 0.0165(15) -0.0161(16) 0.0057(13) -0.0138(17)
C234 0.0183(13) 0.0202(14) 0.0164(13) 0.0005(10) 0.0048(10) -0.0012(11)
C235 0.0132(12) 0.0207(14) 0.0155(12) -0.0039(10) 0.0065(10) -0.0025(10)
C236 0.0136(12) 0.0197(14) 0.0188(13) -0.0001(10) 0.0053(10) 0.0008(10)
C237 0.0216(14) 0.0162(13) 0.0274(15) -0.0025(11) 0.0138(12) -0.0020(11)
C238 0.0155(13) 0.0266(15) 0.0282(15) -0.0121(12) 0.0095(11) -0.0084(11)
C239 0.0135(13) 0.0326(16) 0.0185(14) -0.0060(12) 0.0033(11) 0.0003(11)
C240 0.0187(13) 0.0238(14) 0.0148(13) 0.0001(11) 0.0057(10) 0.0023(11)
C1S 0.064(3) 0.052(2) 0.041(2) -0.0070(18) -0.001(2) -0.009(2)
Cl1S 0.0533(7) 0.1158(11) 0.0675(8) -0.0028(7) 0.0069(6) -0.0311(7)
Cl2S 0.1578(13) 0.0226(5) 0.0428(6) 0.0047(4) 0.0118(7) -0.0164(6)
C2S 0.049(2) 0.053(2) 0.051(2) -0.0022(19) 0.0160(19) 0.0097(19)
Cl3S 0.1641(14) 0.0715(8) 0.0807(9) -0.0252(7) 0.0923(10) -0.0254(9)
Cl4S 0.0520(6) 0.0661(7) 0.0511(6) 0.0181(5) 0.0203(5) 0.0116(5)

loop_
_atom_type_symbol
_atom_type_description
_atom_type_scat_dispersion_real
_atom_type_scat_dispersion_imag
_atom_type_scat_source
C C 0.0033 0.0016 'International Tables Vol C Tables 4.2.6.8 and 6.1.1.4'
H H 0.0000 0.0000 'International Tables Vol C Tables 4.2.6.8 and 6.1.1.4'
Cl Cl 0.1484 0.1585 'International Tables Vol C Tables 4.2.6.8 and 6.1.1.4'
Fe Fe 0.3463 0.8444 'International Tables Vol C Tables 4.2.6.8 and 6.1.1.4'
N N 0.0061 0.0033 'International Tables Vol C Tables 4.2.6.8 and 6.1.1.4'
P P 0.1023 0.0942 'International Tables Vol C Tables 4.2.6.8 and 6.1.1.4'
Pd Pd -0.9988 1.0072 'International Tables Vol C Tables 4.2.6.8 and 6.1.1.4'

loop_
_geom_angle_atom_site_label_1
_geom_angle_atom_site_label_2
_geom_angle_atom_site_label_3
_geom_angle
C15 Pd1 P1 86.43(7)
C15 Pd1 Cl11 87.49(7)
P1 Pd1 Cl11 170.64(2)
C15 Pd1 Cl12 178.89(7)
P1 Pd1 Cl12 94.67(2)
Cl11 Pd1 Cl12 91.40(2)
C111 Fe1 C117 128.66(10)
C111 Fe1 C118 164.23(11)
C117 Fe1 C118 40.80(10)
C111 Fe1 C113 67.30(10)
C117 Fe1 C113 116.30(11)
C118 Fe1 C113 105.05(11)
C111 Fe1 C116 111.22(10)
C117 Fe1 C116 41.03(10)
C118 Fe1 C116 68.59(10)
C113 Fe1 C116 151.97(11)
C111 Fe1 C114 67.43(10)
C117 Fe1 C114 149.84(11)
C118 Fe1 C114 116.36(11)
C113 Fe1 C114 40.26(11)
C116 Fe1 C114 167.36(11)
C111 Fe1 C115 40.64(10)
C117 Fe1 C115 167.72(10)
C118 Fe1 C115 151.21(11)
C113 Fe1 C115 67.97(11)
C116 Fe1 C115 130.49(10)
C114 Fe1 C115 40.28(10)
C111 Fe1 C119 155.31(11)
C117 Fe1 C119 68.36(11)
C118 Fe1 C119 40.32(11)
C113 Fe1 C119 125.32(11)
C116 Fe1 C119 68.33(10)
C114 Fe1 C119 107.32(10)
C115 Fe1 C119 119.60(11)
C111 Fe1 C112 40.51(10)
C117 Fe1 C112 106.29(11)
C118 Fe1 C112 124.84(11)
C113 Fe1 C112 40.51(10)
C116 Fe1 C112 119.45(10)
C114 Fe1 C112 68.34(11)
C115 Fe1 C112 68.94(11)
C119 Fe1 C112 162.35(11)
C111 Fe1 C120 122.96(10)
C117 Fe1 C120 68.65(11)
C118 Fe1 C120 67.97(11)
C113 Fe1 C120 163.83(10)
C116 Fe1 C120 40.92(10)
C114 Fe1 C120 128.31(11)
C115 Fe1 C120 110.66(11)
C119 Fe1 C120 40.16(10)
C112 Fe1 C120 155.37(10)
C116 P1 C121 106.17(11)
C116 P1 C127 107.27(12)
C121 P1 C127 101.01(11)
C116 P1 Pd1 106.13(8)
C121 P1 Pd1 118.60(8)
C127 P1 Pd1 116.83(8)
N12 N11 C15 114.6(2)
N12 N11 C111 116.1(2)
C15 N11 C111 129.2(2)
N13 N12 N11 102.5(2)
N12 N13 C14 113.3(2)
N12 N13 C133 118.6(2)
C14 N13 C133 128.1(2)
N13 C14 C15 106.6(2)
N13 C14 C134 122.7(2)
C15 C14 C134 130.6(2)
N11 C15 C14 102.9(2)
N11 C15 Pd1 126.03(17)
C14 C15 Pd1 131.01(19)
C112 C111 N11 125.0(2)
C112 C111 C115 110.3(2)
N11 C111 C115 124.6(2)
C112 C111 Fe1 70.64(14)
N11 C111 Fe1 128.31(17)
C115 C111 Fe1 70.52(14)
C111 C112 C113 105.6(2)
C111 C112 Fe1 68.85(14)
C113 C112 Fe1 69.24(15)
C111 C112 H112 127.2
C113 C112 H112 127.2
Fe1 C112 H112 126.3
C114 C113 C112 109.4(2)
C114 C113 Fe1 70.27(15)
C112 C113 Fe1 70.24(15)
C114 C113 H113 125.3
C112 C113 H113 125.3
Fe1 C113 H113 125.8
C113 C114 C115 108.4(2)
C113 C114 Fe1 69.47(15)
C115 C114 Fe1 69.91(14)
C113 C114 H114 125.8
C115 C114 H114 125.8
Fe1 C114 H114 126.4
C114 C115 C111 106.3(2)
C114 C115 Fe1 69.80(15)
C111 C115 Fe1 68.84(14)
C114 C115 H115 126.8
C111 C115 H115 126.8
Fe1 C115 H115 126.1
C117 C116 C120 107.5(2)
C117 C116 P1 121.11(19)
C120 C116 P1 131.38(19)
C117 C116 Fe1 69.19(14)
C120 C116 Fe1 70.12(14)
P1 C116 Fe1 124.52(13)
C118 C117 C116 107.7(2)
C118 C117 Fe1 69.77(15)
C116 C117 Fe1 69.77(14)
C118 C117 H117 126.2
C116 C117 H117 126.2
Fe1 C117 H117 125.9
C119 C118 C117 108.5(2)
C119 C118 Fe1 70.39(15)
C117 C118 Fe1 69.43(14)
C119 C118 H118 125.8
C117 C118 H118 125.8
Fe1 C118 H118 126.0
C118 C119 C120 108.5(2)
C118 C119 Fe1 69.29(15)
C120 C119 Fe1 70.09(14)
C118 C119 H119 125.8
C120 C119 H119 125.8
Fe1 C119 H119 126.4
C119 C120 C116 107.9(2)
C119 C120 Fe1 69.75(15)
C116 C120 Fe1 68.96(14)
C119 C120 H120 126.0
C116 C120 H120 126.0
Fe1 C120 H120 126.8
C122 C121 C126 119.8(2)
C122 C121 P1 120.97(19)
C126 C121 P1 118.62(19)
C123 C122 C121 119.8(2)
C123 C122 H122 120.1
C121 C122 H122 120.1
C124 C123 C122 120.4(2)
C124 C123 H123 119.8
C122 C123 H123 119.8
C123 C124 C125 119.9(2)
C123 C124 H124 120.1
C125 C124 H124 120.1
C124 C125 C126 120.3(2)
C124 C125 H125 119.9
C126 C125 H125 119.9
C125 C126 C121 119.9(2)
C125 C126 H126 120.1
C121 C126 H126 120.1
C128 C127 C132 118.7(2)
C128 C127 P1 122.53(19)
C132 C127 P1 118.59(19)
C129 C128 C127 120.6(3)
C129 C128 H128 119.7
C127 C128 H128 119.7
C130 C129 C128 119.9(3)
C130 C129 H129 120.1
C128 C129 H129 120.1
C131 C130 C129 120.0(3)
C131 C130 H130 120.0
C129 C130 H130 120.0
C130 C131 C132 120.4(3)
C130 C131 H131 119.8
C132 C131 H131 119.8
C131 C132 C127 120.4(3)
C131 C132 H132 119.8
C127 C132 H132 119.8
N13 C133 H13A 109.5
N13 C133 H13B 109.5
H13A C133 H13B 109.5
N13 C133 H13C 109.5
H13A C133 H13C 109.5
H13B C133 H13C 109.5
C14 C134 C135 112.7(2)
C14 C134 H13D 109.1
C135 C134 H13D 109.1
C14 C134 H13E 109.1
C135 C134 H13E 109.1
H13D C134 H13E 107.8
C136 C135 C140 119.2(2)
C136 C135 C134 119.8(2)
C140 C135 C134 121.0(2)
C137 C136 C135 120.2(2)
C137 C136 H136 119.9
C135 C136 H136 119.9
C138 C137 C136 120.3(3)
C138 C137 H137 119.9
C136 C137 H137 119.9
C137 C138 C139 120.1(3)
C137 C138 H138 120.0
C139 C138 H138 120.0
C138 C139 C140 119.8(2)
C138 C139 H139 120.1
C140 C139 H139 120.1
C139 C140 C135 120.4(3)
C139 C140 H140 119.8
C135 C140 H140 119.8
C25 Pd2 P2 87.58(7)
C25 Pd2 Cl22 176.91(7)
P2 Pd2 Cl22 93.11(2)
C25 Pd2 Cl21 85.94(7)
P2 Pd2 Cl21 171.49(3)
Cl22 Pd2 Cl21 93.07(2)
C217 Fe2 C211 129.53(11)
C217 Fe2 C218 40.91(10)
C211 Fe2 C218 164.84(12)
C217 Fe2 C213 114.37(11)
C211 Fe2 C213 67.49(11)
C218 Fe2 C213 104.02(11)
C217 Fe2 C216 41.12(10)
C211 Fe2 C216 112.13(10)
C218 Fe2 C216 68.56(10)
C213 Fe2 C216 150.22(11)
C217 Fe2 C214 147.85(11)
C211 Fe2 C214 67.44(10)
C218 Fe2 C214 114.94(11)
C213 Fe2 C214 40.54(11)
C216 Fe2 C214 169.08(11)
C217 Fe2 C215 169.22(10)
C211 Fe2 C215 40.59(10)
C218 Fe2 C215 149.81(11)
C213 Fe2 C215 68.24(11)
C216 Fe2 C215 132.27(10)
C214 Fe2 C215 40.28(10)
C217 Fe2 C219 68.79(11)
C211 Fe2 C219 154.68(12)
C218 Fe2 C219 40.46(12)
C213 Fe2 C219 125.31(11)
C216 Fe2 C219 68.53(10)
C214 Fe2 C219 106.92(11)
C215 Fe2 C219 119.01(11)
C217 Fe2 C212 105.81(11)
C211 Fe2 C212 40.55(10)
C218 Fe2 C212 124.97(12)
C213 Fe2 C212 40.51(10)
C216 Fe2 C212 118.93(11)
C214 Fe2 C212 68.39(11)
C215 Fe2 C212 68.94(11)
C219 Fe2 C212 162.71(11)
C217 Fe2 C220 68.94(11)
C211 Fe2 C220 123.05(11)
C218 Fe2 C220 68.10(12)
C213 Fe2 C220 164.67(11)
C216 Fe2 C220 40.91(10)
C214 Fe2 C220 129.38(11)
C215 Fe2 C220 111.52(11)
C219 Fe2 C220 40.38(10)
C212 Fe2 C220 154.73(10)
C216 P2 C221 105.13(11)
C216 P2 C227 107.66(12)
C221 P2 C227 102.22(12)
C216 P2 Pd2 106.26(9)
C221 P2 Pd2 117.19(8)
C227 P2 Pd2 117.48(8)
N22 N21 C25 114.6(2)
N22 N21 C211 116.2(2)
C25 N21 C211 129.0(2)
N23 N22 N21 102.6(2)
N22 N23 C24 113.5(2)
N22 N23 C233 117.8(2)
C24 N23 C233 128.7(2)
N23 C24 C25 106.2(2)
N23 C24 C234 123.6(2)
C25 C24 C234 130.0(2)
N21 C25 C24 103.1(2)
N21 C25 Pd2 124.43(18)
C24 C25 Pd2 132.42(19)
C215 C211 C212 110.5(2)
C215 C211 N21 123.2(2)
C212 C211 N21 126.3(2)
C215 C211 Fe2 70.51(14)
C212 C211 Fe2 70.96(15)
N21 C211 Fe2 127.37(18)
C211 C212 C213 105.5(2)
C211 C212 Fe2 68.48(15)
C213 C212 Fe2 68.85(15)
C211 C212 H212 127.2
C213 C212 H212 127.2
Fe2 C212 H212 127.0
C214 C213 C212 109.1(2)
C214 C213 Fe2 70.11(15)
C212 C213 Fe2 70.64(15)
C214 C213 H213 125.4
C212 C213 H213 125.4
Fe2 C213 H213 125.4
C215 C214 C213 108.4(2)
C215 C214 Fe2 69.94(15)
C213 C214 Fe2 69.36(15)
C215 C214 H214 125.8
C213 C214 H214 125.8
Fe2 C214 H214 126.5
C214 C215 C211 106.4(2)
C214 C215 Fe2 69.78(15)
C211 C215 Fe2 68.90(15)
C214 C215 H215 126.8
C211 C215 H215 126.8
Fe2 C215 H215 126.1
C217 C216 C220 107.8(2)
C217 C216 P2 120.8(2)
C220 C216 P2 131.4(2)
C217 C216 Fe2 68.83(14)
C220 C216 Fe2 70.18(14)
P2 C216 Fe2 125.41(13)
C218 C217 C216 107.4(2)
C218 C217 Fe2 69.74(15)
C216 C217 Fe2 70.05(15)
C218 C217 H217 126.3
C216 C217 H217 126.3
Fe2 C217 H217 125.5
C219 C218 C217 109.0(2)
C219 C218 Fe2 70.55(15)
C217 C218 Fe2 69.34(14)
C219 C218 H218 125.5
C217 C218 H218 125.5
Fe2 C218 H218 126.2
C218 C219 C220 108.0(2)
C218 C219 Fe2 69.00(15)
C220 C219 Fe2 70.10(14)
C218 C219 H219 126.0
C220 C219 H219 126.0
Fe2 C219 H219 126.5
C219 C220 C216 107.8(2)
C219 C220 Fe2 69.52(15)
C216 C220 Fe2 68.90(14)
C219 C220 H220 126.1
C216 C220 H220 126.1
Fe2 C220 H220 127.0
C226 C221 C222 119.8(2)
C226 C221 P2 119.93(19)
C222 C221 P2 120.11(19)
C223 C222 C221 119.6(2)
C223 C222 H222 120.2
C221 C222 H222 120.2
C224 C223 C222 120.4(2)
C224 C223 H223 119.8
C222 C223 H223 119.8
C225 C224 C223 119.7(2)
C225 C224 H224 120.1
C223 C224 H224 120.1
C226 C225 C224 120.5(2)
C226 C225 H225 119.8
C224 C225 H225 119.8
C225 C226 C221 120.1(2)
C225 C226 H226 120.0
C221 C226 H226 120.0
C228 C227 C232 118.7(2)
C228 C227 P2 122.1(2)
C232 C227 P2 119.1(2)
C227 C228 C229 120.1(3)
C227 C228 H228 119.9
C229 C228 H228 119.9
C230 C229 C228 120.0(3)
C230 C229 H229 120.0
C228 C229 H229 120.0
C231 C230 C229 120.4(3)
C231 C230 H230 119.8
C229 C230 H230 119.8
C230 C231 C232 120.3(3)
C230 C231 H231 119.9
C232 C231 H231 119.9
C231 C232 C227 120.5(3)
C231 C232 H232 119.8
C227 C232 H232 119.8
N23 C233 H23A 109.5
N23 C233 H23B 109.5
H23A C233 H23B 109.5
N23 C233 H23C 109.5
H23A C233 H23C 109.5
H23B C233 H23C 109.5
C24 C234 C235 114.5(2)
C24 C234 H23D 108.6
C235 C234 H23D 108.6
C24 C234 H23E 108.6
C235 C234 H23E 108.6
H23D C234 H23E 107.6
C240 C235 C236 119.2(2)
C240 C235 C234 120.6(2)
C236 C235 C234 120.1(2)
C237 C236 C235 120.1(2)
C237 C236 H236 119.9
C235 C236 H236 119.9
C238 C237 C236 120.0(3)
C238 C237 H237 120.0
C236 C237 H237 120.0
C239 C238 C237 120.2(2)
C239 C238 H238 119.9
C237 C238 H238 119.9
C238 C239 C240 119.9(2)
C238 C239 H239 120.0
C240 C239 H239 120.0
C239 C240 C235 120.5(3)
C239 C240 H240 119.7
C235 C240 H240 119.7
Cl2S C1S Cl1S 111.9(2)
Cl2S C1S H1S1 109.2
Cl1S C1S H1S1 109.2
Cl2S C1S H1S2 109.2
Cl1S C1S H1S2 109.2
H1S1 C1S H1S2 107.9
Cl3S C2S Cl4S 111.3(2)
Cl3S C2S H2S1 109.4
Cl4S C2S H2S1 109.4
Cl3S C2S H2S2 109.4
Cl4S C2S H2S2 109.4
H2S1 C2S H2S2 108.0

loop_
_geom_bond_atom_site_label_1
_geom_bond_atom_site_label_2
_geom_bond_distance
Pd1 C15 1.974(2)
Pd1 P1 2.2459(7)
Pd1 Cl11 2.3562(6)
Pd1 Cl12 2.3619(7)
Fe1 C111 2.037(2)
Fe1 C117 2.041(3)
Fe1 C118 2.046(2)
Fe1 C113 2.048(3)
Fe1 C116 2.049(2)
Fe1 C114 2.058(3)
Fe1 C115 2.060(3)
Fe1 C119 2.060(3)
Fe1 C112 2.061(2)
Fe1 C120 2.065(3)
P1 C116 1.800(2)
P1 C121 1.816(2)
P1 C127 1.826(3)
N11 N12 1.342(3)
N11 C15 1.370(3)
N11 C111 1.421(3)
N12 N13 1.323(3)
N13 C14 1.362(3)
N13 C133 1.463(3)
C14 C15 1.382(3)
C14 C134 1.491(3)
C111 C112 1.419(4)
C111 C115 1.423(4)
C112 C113 1.423(4)
C112 H112 0.9500
C113 C114 1.413(4)
C113 H113 0.9500
C114 C115 1.418(4)
C114 H114 0.9500
C115 H115 0.9500
C116 C117 1.434(3)
C116 C120 1.438(3)
C117 C118 1.425(4)
C117 H117 0.9500
C118 C119 1.415(4)
C118 H118 0.9500
C119 C120 1.416(4)
C119 H119 0.9500
C120 H120 0.9500
C121 C122 1.393(3)
C121 C126 1.394(3)
C122 C123 1.386(4)
C122 H122 0.9500
C123 C124 1.384(4)
C123 H123 0.9500
C124 C125 1.386(4)
C124 H124 0.9500
C125 C126 1.386(4)
C125 H125 0.9500
C126 H126 0.9500
C127 C128 1.398(4)
C127 C132 1.401(4)
C128 C129 1.390(4)
C128 H128 0.9500
C129 C130 1.389(4)
C129 H129 0.9500
C130 C131 1.384(4)
C130 H130 0.9500
C131 C132 1.386(4)
C131 H131 0.9500
C132 H132 0.9500
C133 H13A 0.9800
C133 H13B 0.9800
C133 H13C 0.9800
C134 C135 1.516(3)
C134 H13D 0.9900
C134 H13E 0.9900
C135 C136 1.394(4)
C135 C140 1.394(3)
C136 C137 1.389(4)
C136 H136 0.9500
C137 C138 1.384(4)
C137 H137 0.9500
C138 C139 1.386(4)
C138 H138 0.9500
C139 C140 1.392(4)
C139 H139 0.9500
C140 H140 0.9500
Pd2 C25 1.970(3)
Pd2 P2 2.2443(7)
Pd2 Cl22 2.3587(7)
Pd2 Cl21 2.3616(7)
Fe2 C217 2.034(3)
Fe2 C211 2.034(2)
Fe2 C218 2.039(3)
Fe2 C213 2.043(3)
Fe2 C216 2.050(2)
Fe2 C214 2.053(3)
Fe2 C215 2.055(3)
Fe2 C219 2.060(3)
Fe2 C212 2.067(3)
Fe2 C220 2.067(3)
P2 C216 1.798(2)
P2 C221 1.817(3)
P2 C227 1.827(3)
N21 N22 1.340(3)
N21 C25 1.368(3)
N21 C211 1.425(3)
N22 N23 1.320(3)
N23 C24 1.363(3)
N23 C233 1.463(3)
C24 C25 1.385(3)
C24 C234 1.486(4)
C211 C215 1.419(4)
C211 C212 1.422(4)
C212 C213 1.423(4)
C212 H212 0.9500
C213 C214 1.419(4)
C213 H213 0.9500
C214 C215 1.415(4)
C214 H214 0.9500
C215 H215 0.9500
C216 C217 1.434(4)
C216 C220 1.439(4)
C217 C218 1.424(4)
C217 H217 0.9500
C218 C219 1.417(4)
C218 H218 0.9500
C219 C220 1.425(4)
C219 H219 0.9500
C220 H220 0.9500
C221 C226 1.391(3)
C221 C222 1.397(3)
C222 C223 1.389(4)
C222 H222 0.9500
C223 C224 1.388(4)
C223 H223 0.9500
C224 C225 1.385(4)
C224 H224 0.9500
C225 C226 1.381(4)
C225 H225 0.9500
C226 H226 0.9500
C227 C228 1.399(4)
C227 C232 1.401(4)
C228 C229 1.400(4)
C228 H228 0.9500
C229 C230 1.380(5)
C229 H229 0.9500
C230 C231 1.376(5)
C230 H230 0.9500
C231 C232 1.388(4)
C231 H231 0.9500
C232 H232 0.9500
C233 H23A 0.9800
C233 H23B 0.9800
C233 H23C 0.9800
C234 C235 1.517(3)
C234 H23D 0.9900
C234 H23E 0.9900
C235 C240 1.393(3)
C235 C236 1.396(4)
C236 C237 1.389(4)
C236 H236 0.9500
C237 C238 1.388(4)
C237 H237 0.9500
C238 C239 1.382(4)
C238 H238 0.9500
C239 C240 1.387(4)
C239 H239 0.9500
C240 H240 0.9500
C1S Cl2S 1.743(4)
C1S Cl1S 1.787(5)
C1S H1S1 0.9900
C1S H1S2 0.9900
C2S Cl3S 1.726(4)
C2S Cl4S 1.771(4)
C2S H2S1 0.9900
C2S H2S2 0.9900
